data_4125563
loop_
_publ_author_name
'Cao, Jinlian'
'Yan, Xiaosheng'
'He, Wenbin'
'Li, Xiaorui'
'Li, Zhao'
'Mo, Yirong'
'Liu, Maili'
'Jiang, Yun-Bao'

_publ_section_title
;
 C-I&#x00B7;&#x00B7;&#x00B7;\p Halogen Bonding Driven Supramolecular Helix
 of Bilateral N-Amidothioureas Bearing \b-Turns.
;
_journal_issue 19
_journal_name_full 'Journal of the American Chemical Society'
_journal_page_first 6605
_journal_page_last 6610
_journal_paper_doi 10.1021/jacs.6b13171
_journal_volume 139
_journal_year 2017
_chemical_formula_sum 'C34 H46 Cl2 N8 O7 S5'
_chemical_formula_weight 909.99
_chemical_name_systematic
; 
 ? 
;
_space_group_IT_number 4
_symmetry_cell_setting &#x00A1;&#x00AF;monoclinic&#x00A1;&#x00AF;
_symmetry_space_group_name_Hall 'P 2yb'
_symmetry_space_group_name_H-M 'P 1 21 1'
_atom_sites_solution_hydrogens geom
_atom_sites_solution_primary direct
_atom_sites_solution_secondary difmap
_audit_creation_method SHELXL-97
_cell_angle_alpha 90.00
_cell_angle_beta 92.742(4)
_cell_angle_gamma 90.00
_cell_formula_units_Z 2
_cell_length_a 9.1847(4)
_cell_length_b 26.7032(9)
_cell_length_c 9.8011(4)
_cell_measurement_reflns_used 2021
_cell_measurement_temperature 176(2)
_cell_measurement_theta_max 22.5360
_cell_measurement_theta_min 3.4490
_cell_volume 2401.07(16)
_computing_structure_refinement 'SHELXL-97 (Sheldrick, 1997)'
_computing_structure_solution 'SHELXS-97 (Sheldrick, 1990)'
_diffrn_ambient_temperature 176(2)
_diffrn_measured_fraction_theta_full 0.998
_diffrn_measured_fraction_theta_max 0.998
_diffrn_measurement_device_type 'Xcalibur, Sapphire3, Gemini ultra'
_diffrn_radiation_monochromator graphite
_diffrn_radiation_source 'fine-focus sealed tube'
_diffrn_radiation_type MoK\a
_diffrn_radiation_wavelength 0.71073
_diffrn_reflns_av_R_equivalents 0.0308
_diffrn_reflns_av_sigmaI/netI 0.0745
_diffrn_reflns_limit_h_max 10
_diffrn_reflns_limit_h_min -10
_diffrn_reflns_limit_k_max 29
_diffrn_reflns_limit_k_min -31
_diffrn_reflns_limit_l_max 11
_diffrn_reflns_limit_l_min -6
_diffrn_reflns_number 9306
_diffrn_reflns_theta_full 25.00
_diffrn_reflns_theta_max 25.00
_diffrn_reflns_theta_min 2.97
_exptl_absorpt_coefficient_mu 0.401
_exptl_crystal_colour colorless
_exptl_crystal_density_diffrn 1.259
_exptl_crystal_density_method 'not measured'
_exptl_crystal_description block
_exptl_crystal_F_000 952
_refine_diff_density_max 2.644
_refine_diff_density_min -0.992
_refine_diff_density_rms 0.138
_refine_ls_abs_structure_details 'Flack H D (1983), Acta Cryst. A39, 876-881'
_refine_ls_abs_structure_Flack 0.21(19)
_refine_ls_extinction_method none
_refine_ls_goodness_of_fit_ref 1.296
_refine_ls_hydrogen_treatment mixed
_refine_ls_matrix_type full
_refine_ls_number_parameters 475
_refine_ls_number_reflns 6976
_refine_ls_number_restraints 1
_refine_ls_restrained_S_all 1.296
_refine_ls_R_factor_all 0.1461
_refine_ls_R_factor_gt 0.1263
_refine_ls_shift/su_max 0.006
_refine_ls_shift/su_mean 0.000
_refine_ls_structure_factor_coef Fsqd
_refine_ls_weighting_details 'calc w=1/[\s^2^(Fo^2^)+(0.2000P)^2^+0.0000P] where P=(Fo^2^+2Fc^2^)/3'
_refine_ls_weighting_scheme calc
_refine_ls_wR_factor_gt 0.3341
_refine_ls_wR_factor_ref 0.3549
_reflns_number_gt 5136
_reflns_number_total 6976
_reflns_threshold_expression >2sigma(I)
_cod_data_source_file ja6b13171_si_003.cif
_cod_data_source_block p-sr
_cod_depositor_comments 'Adding full bibliography for 4125563--4125564.cif.'
_cod_original_sg_symbol_H-M &#x00A1;&#x00AF;P2(1)&#x00A1;&#x00AF;
_cod_database_code 4125563

loop_
_symmetry_equiv_pos_as_xyz
'x, y, z'
'-x, y+1/2, -z'

loop_
_atom_site_label
_atom_site_type_symbol
_atom_site_fract_x
_atom_site_fract_y
_atom_site_fract_z
_atom_site_U_iso_or_equiv
_atom_site_adp_type
_atom_site_occupancy
_atom_site_symmetry_multiplicity
_atom_site_calc_flag
_atom_site_refinement_flags
S2 S 0.9166(3) 0.10385(10) 1.2983(3) 0.0532(8) Uani 1 1 d .
S1 S 0.0060(4) 0.49836(19) 0.3571(4) 0.0814(12) Uani 1 1 d .
Cl2 Cl 0.8920(5) 0.33239(16) 1.6631(5) 0.0985(15) Uani 1 1 d .
Cl1 Cl 0.0024(6) 0.2576(2) 0.0801(6) 0.121(2) Uani 1 1 d .
O3 O 0.4281(8) 0.2180(2) 1.1649(6) 0.0399(17) Uani 1 1 d .
N7 N 0.6804(10) 0.1039(4) 1.1387(10) 0.051(2) Uani 1 1 d .
H7A H 0.7138 0.0758 1.1106 0.062 Uiso 1 1 calc R
N5 N 0.3131(8) 0.1749(3) 0.9935(7) 0.0320(18) Uani 1 1 d .
H5A H 0.2845 0.1733 0.9087 0.038 Uiso 1 1 calc R
C18 C 0.3848(11) 0.2162(3) 1.0417(10) 0.033(2) Uani 1 1 d .
N6 N 0.5501(10) 0.1192(3) 1.0839(9) 0.041(2) Uani 1 1 d .
H6A H 0.5458 0.1324 1.0038 0.050 Uiso 1 1 calc R
C4 C 0.4704(11) 0.3420(3) 0.7887(10) 0.036(2) Uani 1 1 d .
N4 N 0.1840(10) 0.4235(4) 0.4535(10) 0.053(3) Uani 1 1 d .
H4A H 0.2546 0.4155 0.5101 0.064 Uiso 1 1 calc R
C1 C 0.4072(10) 0.2592(3) 0.9503(10) 0.033(2) Uani 1 1 d .
C3 C 0.3560(13) 0.3092(4) 0.7551(11) 0.044(3) Uani 1 1 d .
H3A H 0.3004 0.3146 0.6747 0.053 Uiso 1 1 calc R
C21 C 0.4205(12) 0.1138(4) 1.1554(11) 0.044(3) Uani 1 1 d .
O1 O 0.4629(9) 0.3839(3) 0.5744(7) 0.0501(19) Uani 1 1 d .
C2 C 0.3234(12) 0.2706(4) 0.8330(9) 0.036(2) Uani 1 1 d .
H2A H 0.2430 0.2508 0.8086 0.043 Uiso 1 1 calc R
N2 N 0.3273(11) 0.4830(3) 0.6334(9) 0.048(2) Uani 1 1 d .
H2B H 0.3190 0.4706 0.7137 0.058 Uiso 1 1 calc R
C5 C 0.5619(12) 0.3314(4) 0.9002(12) 0.046(3) Uani 1 1 d .
H5B H 0.6443 0.3508 0.9200 0.055 Uiso 1 1 calc R
N8 N 0.7077(9) 0.1763(3) 1.2617(10) 0.042(2) Uani 1 1 d .
H8A H 0.6311 0.1846 1.2129 0.050 Uiso 1 1 calc R
O4 O 0.4218(10) 0.0920(3) 1.2659(8) 0.058(2) Uani 1 1 d .
C11 C 0.1382(11) 0.4719(5) 0.4606(12) 0.048(3) Uani 1 1 d .
N1 N 0.5529(11) 0.4277(3) 0.7571(11) 0.053(3) Uani 1 1 d .
H1A H 0.5738 0.4282 0.8436 0.064 Uiso 1 1 calc R
C28 C 0.6602(11) 0.2494(3) 1.3960(10) 0.034(2) Uani 1 1 d .
H28A H 0.5652 0.2484 1.3589 0.041 Uiso 1 1 calc R
C22 C 0.7646(10) 0.1295(4) 1.2362(10) 0.035(2) Uani 1 1 d .
O2 O 0.4771(10) 0.5017(3) 0.4693(10) 0.065(2) Uani 1 1 d .
N3 N 0.2037(13) 0.4993(4) 0.5600(11) 0.062(3) Uani 1 1 d .
H3B H 0.1679 0.5281 0.5789 0.074 Uiso 1 1 calc R
C7 C 0.4917(12) 0.3850(4) 0.6949(10) 0.040(2) Uani 1 1 d .
C16 C 0.1960(15) 0.3090(5) 0.2531(18) 0.069(4) Uani 1 1 d .
H16A H 0.2598 0.2826 0.2396 0.083 Uiso 1 1 calc R
C26 C 0.8390(16) 0.2862(4) 1.5479(13) 0.056(3) Uani 1 1 d .
C27 C 0.6973(13) 0.2854(4) 1.4825(11) 0.046(3) Uani 1 1 d .
H27A H 0.6305 0.3104 1.5009 0.056 Uiso 1 1 calc R
C24 C 0.9051(16) 0.2162(5) 1.4052(17) 0.075(4) Uani 1 1 d .
H24A H 0.9756 0.1946 1.3738 0.090 Uiso 1 1 calc R
C8 C 0.5804(14) 0.4704(4) 0.6743(15) 0.059(3) Uani 1 1 d .
H8B H 0.5926 0.4981 0.7394 0.071 Uiso 1 1 calc R
C23 C 0.7596(13) 0.2124(4) 1.3579(10) 0.042(2) Uani 1 1 d .
C6 C 0.5283(13) 0.2906(4) 0.9831(12) 0.049(3) Uani 1 1 d .
H6B H 0.5867 0.2841 1.0612 0.058 Uiso 1 1 calc R
C17 C 0.2394(14) 0.3463(6) 0.3324(12) 0.062(4) Uani 1 1 d .
H17A H 0.3356 0.3486 0.3661 0.075 Uiso 1 1 calc R
C12 C 0.1321(14) 0.3843(6) 0.3660(14) 0.065(4) Uani 1 1 d .
C14 C -0.046(2) 0.3452(8) 0.218(2) 0.116(8) Uani 1 1 d .
H14A H -0.1398 0.3439 0.1789 0.140 Uiso 1 1 calc R
C10 C 0.4615(15) 0.4861(4) 0.5810(13) 0.057(3) Uani 1 1 d .
C15 C 0.0521(18) 0.3076(8) 0.1860(19) 0.094(6) Uani 1 1 d .
C9 C 0.736(3) 0.4663(11) 0.604(4) 0.184(15) Uani 1 1 d .
H9A H 0.8093 0.4561 0.6715 0.275 Uiso 1 1 calc R
H9B H 0.7613 0.4983 0.5678 0.275 Uiso 1 1 calc R
H9C H 0.7292 0.4421 0.5319 0.275 Uiso 1 1 calc R
C25 C 0.943(2) 0.2545(7) 1.504(2) 0.108(7) Uani 1 1 d .
H25A H 1.0384 0.2575 1.5384 0.130 Uiso 1 1 calc R
C13 C -0.009(2) 0.3842(8) 0.3052(19) 0.107(7) Uani 1 1 d .
H13A H -0.0752 0.4094 0.3229 0.128 Uiso 1 1 calc R
C19 C 0.2847(12) 0.1338(3) 1.0834(12) 0.044(3) Uani 1 1 d .
H19A H 0.2209 0.1462 1.1532 0.053 Uiso 1 1 calc R
C20 C 0.2006(19) 0.0928(4) 1.0014(16) 0.077(4) Uani 1 1 d .
H20A H 0.1133 0.1068 0.9594 0.116 Uiso 1 1 calc R
H20B H 0.1756 0.0662 1.0617 0.116 Uiso 1 1 calc R
H20C H 0.2607 0.0799 0.9320 0.116 Uiso 1 1 calc R
S4 S 0.2064(3) 0.14823(13) 0.5811(3) 0.0507(7) Uani 1 1 d .
S5 S 0.6441(5) 0.4614(2) 0.1628(5) 0.0916(14) Uani 1 1 d .
O6 O 0.1752(8) 0.1653(3) 0.7238(7) 0.0450(17) Uani 1 1 d .
O7 O 0.6833(10) 0.4437(4) 0.0212(10) 0.078(3) Uani 1 1 d .
C31 C 0.3574(14) 0.1871(5) 0.5304(12) 0.059(3) Uani 1 1 d .
H31A H 0.3233 0.2206 0.5133 0.088 Uiso 1 1 calc R
H31B H 0.3964 0.1737 0.4490 0.088 Uiso 1 1 calc R
H31C H 0.4321 0.1875 0.6024 0.088 Uiso 1 1 calc R
C34 C 0.506(4) 0.5046(9) 0.170(4) 0.195(17) Uani 1 1 d .
H34A H 0.5379 0.5359 0.1333 0.293 Uiso 1 1 calc R
H34B H 0.4811 0.5091 0.2627 0.293 Uiso 1 1 calc R
H34C H 0.4225 0.4928 0.1166 0.293 Uiso 1 1 calc R
O5 O 0.5840(9) 0.1494(3) 0.8239(8) 0.056(2) Uiso 1 1 d .
C32 C 0.3175(13) 0.0926(5) 0.6008(13) 0.054(3) Uiso 1 1 d .
H32A H 0.2579 0.0650 0.6265 0.081 Uiso 1 1 calc R
H32B H 0.3929 0.0982 0.6704 0.081 Uiso 1 1 calc R
H32C H 0.3608 0.0852 0.5159 0.081 Uiso 1 1 calc R
C29 C 0.824(2) 0.1920(8) 0.821(2) 0.098(5) Uiso 1 1 d .
H29A H 0.7768 0.2189 0.8669 0.147 Uiso 1 1 calc R
H29B H 0.8951 0.2055 0.7627 0.147 Uiso 1 1 calc R
H29C H 0.8711 0.1703 0.8876 0.147 Uiso 1 1 calc R
C30 C 0.768(5) 0.1086(17) 0.657(4) 0.211(16) Uiso 1 1 d .
H30A H 0.6876 0.0922 0.6088 0.317 Uiso 1 1 calc R
H30B H 0.8094 0.0865 0.7254 0.317 Uiso 1 1 calc R
H30C H 0.8403 0.1174 0.5938 0.317 Uiso 1 1 calc R
S3 S 0.7069(6) 0.16141(19) 0.7328(5) 0.0946(14) Uiso 1 1 d .
C33 C 0.558(4) 0.4183(12) 0.251(3) 0.168(12) Uiso 1 1 d .
H33A H 0.6176 0.3889 0.2605 0.252 Uiso 1 1 calc R
H33B H 0.4672 0.4100 0.2044 0.252 Uiso 1 1 calc R
H33C H 0.5399 0.4313 0.3404 0.252 Uiso 1 1 calc R

loop_
_atom_site_aniso_label
_atom_site_aniso_U_11
_atom_site_aniso_U_22
_atom_site_aniso_U_33
_atom_site_aniso_U_23
_atom_site_aniso_U_13
_atom_site_aniso_U_12
S2 0.0476(15) 0.0400(14) 0.0705(19) -0.0022(14) -0.0113(14) 0.0137(13)
S1 0.056(2) 0.101(3) 0.085(3) 0.002(2) -0.0181(19) 0.016(2)
Cl2 0.100(3) 0.073(2) 0.119(3) -0.043(2) -0.041(3) -0.002(2)
Cl1 0.097(3) 0.144(4) 0.122(4) -0.090(4) -0.001(3) -0.006(3)
O3 0.057(4) 0.039(4) 0.023(3) 0.008(3) 0.001(3) 0.016(3)
N7 0.050(5) 0.045(5) 0.058(6) -0.015(5) -0.011(4) 0.016(5)
N5 0.037(4) 0.042(4) 0.017(3) 0.009(3) 0.009(3) 0.007(4)
C18 0.039(5) 0.025(5) 0.034(5) -0.012(4) 0.001(4) 0.003(4)
N6 0.050(5) 0.023(4) 0.051(5) -0.006(4) -0.004(4) 0.003(4)
C4 0.045(6) 0.023(4) 0.039(5) 0.004(4) -0.006(4) -0.002(4)
N4 0.036(5) 0.069(7) 0.053(6) 0.003(5) -0.010(4) 0.017(5)
C1 0.037(5) 0.015(4) 0.047(6) -0.008(4) -0.018(4) 0.006(4)
C3 0.060(7) 0.030(5) 0.040(6) 0.001(4) -0.024(5) 0.000(5)
C21 0.054(6) 0.034(6) 0.042(6) -0.019(5) -0.005(5) -0.025(5)
O1 0.066(5) 0.045(4) 0.040(4) -0.004(4) 0.002(4) 0.003(4)
C2 0.045(6) 0.040(5) 0.023(4) -0.003(4) 0.006(4) -0.016(5)
N2 0.059(6) 0.047(5) 0.038(5) 0.006(4) -0.008(4) 0.004(5)
C5 0.041(6) 0.029(5) 0.066(7) 0.016(5) -0.023(5) -0.013(5)
N8 0.040(5) 0.023(4) 0.061(5) -0.006(4) -0.012(4) -0.002(4)
O4 0.073(5) 0.055(5) 0.049(4) 0.036(4) 0.014(4) 0.011(4)
C11 0.027(5) 0.065(7) 0.053(6) -0.005(6) 0.018(5) -0.004(5)
N1 0.058(6) 0.032(5) 0.071(7) 0.000(4) 0.000(5) -0.017(4)
C28 0.037(5) 0.026(5) 0.039(5) -0.001(4) -0.004(4) -0.001(4)
C22 0.032(5) 0.033(5) 0.042(5) -0.001(4) 0.010(4) 0.009(4)
O2 0.074(6) 0.050(5) 0.073(6) 0.015(5) 0.017(5) 0.017(5)
N3 0.094(8) 0.032(5) 0.060(6) -0.004(5) 0.009(6) 0.018(5)
C7 0.047(6) 0.039(5) 0.035(5) -0.001(5) 0.016(5) 0.008(5)
C16 0.062(8) 0.041(7) 0.106(11) -0.011(7) 0.023(8) 0.016(6)
C26 0.075(8) 0.033(6) 0.058(7) -0.018(5) -0.014(7) 0.002(6)
C27 0.049(6) 0.051(6) 0.039(6) 0.004(5) -0.005(5) 0.018(6)
C24 0.067(9) 0.052(7) 0.108(11) -0.027(8) 0.015(8) 0.016(7)
C8 0.051(7) 0.032(5) 0.094(10) 0.012(6) -0.004(7) -0.013(5)
C23 0.068(7) 0.026(5) 0.032(5) 0.006(4) -0.002(5) -0.001(5)
C6 0.050(6) 0.043(6) 0.050(6) 0.010(5) -0.025(5) -0.002(5)
C17 0.048(7) 0.098(11) 0.042(6) -0.011(7) 0.002(5) -0.008(7)
C12 0.046(7) 0.084(9) 0.067(8) -0.031(8) 0.015(6) 0.008(7)
C14 0.112(15) 0.105(14) 0.126(16) -0.045(13) -0.059(13) 0.040(13)
C10 0.074(8) 0.031(6) 0.065(8) 0.032(6) 0.006(7) 0.020(6)
C15 0.065(9) 0.122(15) 0.093(12) -0.052(11) 0.005(8) 0.006(10)
C9 0.108(16) 0.16(2) 0.28(3) 0.18(2) 0.067(19) 0.054(16)
C25 0.097(13) 0.078(11) 0.143(17) -0.025(11) -0.066(13) -0.029(11)
C13 0.096(13) 0.125(15) 0.096(12) -0.068(12) -0.028(10) 0.037(12)
C19 0.051(6) 0.020(5) 0.062(7) 0.009(4) 0.016(5) 0.009(4)
C20 0.112(12) 0.028(6) 0.092(10) 0.031(6) 0.012(9) -0.022(7)
S4 0.0433(14) 0.0716(19) 0.0364(13) -0.0082(14) -0.0042(11) 0.0011(14)
S5 0.084(3) 0.110(3) 0.079(3) 0.009(3) -0.012(2) -0.029(3)
O6 0.040(4) 0.050(4) 0.045(4) -0.002(3) 0.008(3) -0.006(3)
O7 0.061(6) 0.104(8) 0.069(6) -0.005(6) 0.005(5) -0.022(6)
C31 0.065(8) 0.065(8) 0.048(6) 0.015(6) 0.017(6) 0.018(6)
C34 0.21(3) 0.073(13) 0.32(4) 0.05(2) 0.12(3) 0.054(18)

loop_
_atom_type_symbol
_atom_type_description
_atom_type_scat_dispersion_real
_atom_type_scat_dispersion_imag
_atom_type_scat_source
C C 0.0033 0.0016 'International Tables Vol C Tables 4.2.6.8 and 6.1.1.4'
H H 0.0000 0.0000 'International Tables Vol C Tables 4.2.6.8 and 6.1.1.4'
N N 0.0061 0.0033 'International Tables Vol C Tables 4.2.6.8 and 6.1.1.4'
O O 0.0106 0.0060 'International Tables Vol C Tables 4.2.6.8 and 6.1.1.4'
S S 0.1246 0.1234 'International Tables Vol C Tables 4.2.6.8 and 6.1.1.4'
Cl Cl 0.1484 0.1585 'International Tables Vol C Tables 4.2.6.8 and 6.1.1.4'

loop_
_geom_angle_atom_site_label_1
_geom_angle_atom_site_label_2
_geom_angle_atom_site_label_3
_geom_angle
N6 N7 C22 125.5(8)
C18 N5 C19 120.4(8)
O3 C18 N5 119.5(9)
O3 C18 C1 120.5(8)
N5 C18 C1 120.0(8)
N7 N6 C21 121.4(9)
C5 C4 C3 118.8(9)
C5 C4 C7 123.8(9)
C3 C4 C7 117.3(9)
C11 N4 C12 129.4(10)
C2 C1 C6 117.2(9)
C2 C1 C18 125.8(8)
C6 C1 C18 116.9(8)
C2 C3 C4 122.8(9)
O4 C21 N6 120.7(10)
O4 C21 C19 123.7(10)
N6 C21 C19 115.5(9)
C3 C2 C1 121.0(10)
C10 N2 N3 121.3(9)
C4 C5 C6 118.6(9)
C22 N8 C23 128.2(9)
N3 C11 N4 115.3(11)
N3 C11 S1 119.4(10)
N4 C11 S1 125.3(10)
C7 N1 C8 118.8(10)
C27 C28 C23 122.2(10)
N7 C22 N8 111.7(8)
N7 C22 S2 119.0(7)
N8 C22 S2 129.1(8)
C11 N3 N2 122.3(9)
O1 C7 N1 121.0(10)
O1 C7 C4 124.0(10)
N1 C7 C4 114.9(9)
C17 C16 C15 122.1(13)
C25 C26 C27 119.1(11)
C25 C26 Cl2 118.2(11)
C27 C26 Cl2 122.0(10)
C28 C27 C26 120.3(10)
C23 C24 C25 118.0(13)
N1 C8 C10 116.1(10)
N1 C8 C9 111.7(11)
C10 C8 C9 113.9(15)
C24 C23 C28 118.9(9)
C24 C23 N8 123.8(10)
C28 C23 N8 116.9(9)
C5 C6 C1 121.3(9)
C16 C17 C12 118.1(12)
C13 C12 N4 122.3(12)
C13 C12 C17 121.6(13)
N4 C12 C17 115.9(11)
C13 C14 C15 122.9(17)
O2 C10 N2 121.4(11)
O2 C10 C8 124.2(13)
N2 C10 C8 114.4(11)
C14 C15 C16 117.7(15)
C14 C15 Cl1 122.3(13)
C16 C15 Cl1 119.8(13)
C26 C25 C24 120.4(14)
C14 C13 C12 117.3(16)
N5 C19 C21 112.8(9)
N5 C19 C20 108.9(9)
C21 C19 C20 112.1(9)
O6 S4 C32 106.3(5)
O6 S4 C31 105.2(5)
C32 S4 C31 93.7(6)
O7 S5 C33 113.5(13)
O7 S5 C34 116.8(14)
C33 S5 C34 94.2(15)
O5 S3 C29 107.2(9)
O5 S3 C30 110.7(16)
C29 S3 C30 116.1(16)

loop_
_geom_bond_atom_site_label_1
_geom_bond_atom_site_label_2
_geom_bond_distance
S2 C22 1.646(10)
S1 C11 1.698(13)
Cl2 C26 1.726(11)
Cl1 C15 1.741(17)
O3 C18 1.254(11)
N7 N6 1.351(12)
N7 C22 1.382(14)
N5 C18 1.357(12)
N5 C19 1.440(13)
C18 C1 1.478(14)
N6 C21 1.418(15)
C4 C5 1.376(14)
C4 C3 1.396(14)
C4 C7 1.489(14)
N4 C11 1.362(17)
N4 C12 1.421(17)
C1 C2 1.386(13)
C1 C6 1.418(14)
C3 C2 1.326(14)
C21 O4 1.230(13)
C21 C19 1.501(16)
O1 C7 1.198(12)
N2 C10 1.361(17)
N2 N3 1.385(14)
C5 C6 1.401(15)
N8 C22 1.382(13)
N8 C23 1.414(13)
C11 N3 1.338(16)
N1 C7 1.397(14)
N1 C8 1.430(15)
C28 C27 1.315(15)
C28 C23 1.407(15)
O2 C10 1.187(14)
C16 C17 1.315(19)
C16 C15 1.45(2)
C26 C25 1.36(3)
C26 C27 1.423(17)
C24 C23 1.397(19)
C24 C25 1.44(2)
C8 C10 1.451(18)
C8 C9 1.62(3)
C17 C12 1.46(2)
C12 C13 1.40(2)
C14 C13 1.38(2)
C14 C15 1.39(2)
C19 C20 1.543(18)
S4 O6 1.511(8)
S4 C32 1.806(12)
S4 C31 1.820(14)
S5 O7 1.525(11)
S5 C33 1.66(3)
S5 C34 1.72(3)
O5 S3 1.507(10)
C29 S3 1.575(19)
C30 S3 1.70(4)
